data_7060221
loop_
_publ_author_name
'Verma, Abhineet'
'Hossain, S. K. Saddam'
'Sunkari, Sailaja S.'
'Reibenspies, Joseph'
'Saha, Satyen'

_publ_section_title
;
 Ligand influence versus electronic configuration of d-metal ion in
 determining the fate of NIR emission from LnIII ions: a case study with
 CuII, NiII and ZnII complexes
;
_journal_issue 5
_journal_name_full 'New Journal of Chemistry'
_journal_page_first 2696
_journal_page_last 2709
_journal_paper_doi 10.1039/D0NJ04020G
_journal_volume 45
_journal_year 2021
_chemical_formula_sum 'C20 H22 Cu Dy N5 O13'
_chemical_formula_weight 766.46
_space_group_crystal_system monoclinic
_space_group_IT_number 14
_space_group_name_Hall '-P 2yn'
_space_group_name_H-M_alt 'P 1 21/n 1'
_atom_sites_solution_hydrogens geom
_audit_creation_method SHELXL-2018/1
_audit_update_record
;
2019-01-16 deposited with the CCDC.	2020-12-28 downloaded from the CCDC.
;
_cell_angle_alpha 90
_cell_angle_beta 100.653(2)
_cell_angle_gamma 90
_cell_formula_units_Z 4
_cell_length_a 11.7752(5)
_cell_length_b 14.6236(6)
_cell_length_c 14.7256(6)
_cell_measurement_reflns_used 17277
_cell_measurement_temperature 110(2)
_cell_measurement_theta_max 27.56
_cell_measurement_theta_min 2.470
_cell_volume 2491.98(18)
_computing_cell_refinement 'SAINT V8.38A (?, 2016)'
_computing_data_collection 'SAINT V8.38A (?, 2016)'
_computing_data_reduction 'SAINT V8.38A (?, 2016)'
_computing_molecular_graphics 'Olex2 (Dolomanov et al., 2009)'
_computing_publication_material 'Olex2 (Dolomanov et al., 2009)'
_computing_structure_refinement 'SHELXL-2018/1 (Sheldrick, 2018)'
_computing_structure_solution 'SHELXT 2018/2 (Sheldrick, 2018)'
_diffrn_ambient_temperature 110(2)
_diffrn_detector_area_resol_mean 10.5
_diffrn_measured_fraction_theta_full 1.000
_diffrn_measured_fraction_theta_max 0.998
_diffrn_measurement_device_type 'Bruker CMOS area detector'
_diffrn_measurement_method '\w and \f scans'
_diffrn_radiation_type MoK\a
_diffrn_radiation_wavelength 0.71073
_diffrn_reflns_av_R_equivalents 0.0347
_diffrn_reflns_av_unetI/netI 0.0100
_diffrn_reflns_Laue_measured_fraction_full 1.000
_diffrn_reflns_Laue_measured_fraction_max 0.998
_diffrn_reflns_limit_h_max 15
_diffrn_reflns_limit_h_min -15
_diffrn_reflns_limit_k_max 19
_diffrn_reflns_limit_k_min -19
_diffrn_reflns_limit_l_max 19
_diffrn_reflns_limit_l_min -19
_diffrn_reflns_number 139300
_diffrn_reflns_point_group_measured_fraction_full 1.000
_diffrn_reflns_point_group_measured_fraction_max 0.998
_diffrn_reflns_theta_full 25.242
_diffrn_reflns_theta_max 27.56
_diffrn_reflns_theta_min 2.470
_diffrn_source 'microfocus sealed X-ray tube'
_exptl_absorpt_coefficient_mu 3.908
_exptl_absorpt_correction_T_max 0.7456
_exptl_absorpt_correction_T_min 0.5360
_exptl_absorpt_correction_type multi-scan
_exptl_absorpt_process_details
'SADABS-2016/2 (Bruker,2016/2) was used for absorption correction. wR2(int) was 0.1147 before and 0.0592 after correction. The Ratio of minimum to maximum transmission is 0.7740. The \l/2 correction factor is Not present.'
_exptl_crystal_colour brown
_exptl_crystal_density_diffrn 2.043
_exptl_crystal_description PLATE
_exptl_crystal_F_000 1504
_exptl_crystal_size_max 0.183
_exptl_crystal_size_mid 0.171
_exptl_crystal_size_min 0.041
_refine_diff_density_max 0.871
_refine_diff_density_min -0.750
_refine_diff_density_rms 0.109
_refine_ls_extinction_coef 0.00375(9)
_refine_ls_extinction_expression Fc^*^=kFc[1+0.001xFc^2^\l^3^/sin(2\q)]^-1/4^
_refine_ls_extinction_method 'SHELXL-2018/1 (Sheldrick 2018)'
_refine_ls_goodness_of_fit_ref 1.221
_refine_ls_hydrogen_treatment riding
_refine_ls_matrix_type full
_refine_ls_number_parameters 401
_refine_ls_number_reflns 5759
_refine_ls_number_restraints 132
_refine_ls_restrained_S_all 1.215
_refine_ls_R_factor_all 0.0265
_refine_ls_R_factor_gt 0.0244
_refine_ls_shift/su_max 0.003
_refine_ls_shift/su_mean 0.000
_refine_ls_structure_factor_coef Fsqd
_refine_ls_weighting_details 'w=1/[\s^2^(Fo^2^)+(0.0060P)^2^+9.3745P] where P=(Fo^2^+2Fc^2^)/3'
_refine_ls_weighting_scheme calc
_refine_ls_wR_factor_gt 0.0526
_refine_ls_wR_factor_ref 0.0537
_reflns_Friedel_coverage 0.000
_reflns_number_gt 5453
_reflns_number_total 5759
_reflns_threshold_expression 'I > 2\s(I)'
_cod_data_source_file d0nj04020g2.cif
_cod_data_source_block shelx_CCDC3
_cod_depositor_comments 'Adding full bibliography for 7060214--7060223.cif.'
_cod_original_sg_symbol_H-M 'P 21/n'
_cod_database_code 7060221
_shelx_shelxl_version_number 2018/1
_shelx_space_group_comment
;
The symmetry employed for this shelxl refinement is uniquely defined
by the following loop, which should always be used as a source of
symmetry information in preference to the above space-group names.
They are only intended as comments.
;
_shelx_estimated_absorpt_t_min 0.535
_shelx_estimated_absorpt_t_max 0.856

loop_
_space_group_symop_operation_xyz
'x, y, z'
'-x+1/2, y+1/2, -z+1/2'
'-x, -y, -z'
'x-1/2, -y-1/2, z-1/2'

loop_
_atom_site_label
_atom_site_type_symbol
_atom_site_fract_x
_atom_site_fract_y
_atom_site_fract_z
_atom_site_U_iso_or_equiv
_atom_site_adp_type
_atom_site_occupancy
_atom_site_site_symmetry_order
_atom_site_calc_flag
_atom_site_refinement_flags_posn
_atom_site_refinement_flags_adp
_atom_site_refinement_flags_occupancy
_atom_site_disorder_assembly
_atom_site_disorder_group
Dy1 Dy 0.26218(2) 0.25103(2) 0.56613(2) 0.01246(6) Uani 1 1 d . . . . .
Cu1 Cu 0.54882(3) 0.26987(2) 0.53350(2) 0.00990(8) Uani 1 1 d . . . . .
O1 O 0.43274(17) 0.34422(13) 0.57583(14) 0.0131(4) Uani 1 1 d . . . . .
O2 O 0.41022(18) 0.19860(14) 0.49417(15) 0.0155(4) Uani 1 1 d . . . . .
O3 O 0.25775(18) 0.40685(15) 0.64190(16) 0.0182(5) Uani 1 1 d . . . . .
O4 O 0.20026(18) 0.16338(15) 0.41401(15) 0.0171(4) Uani 1 1 d . . . . .
O5 O 0.0921(2) 0.15040(17) 0.57260(18) 0.0248(5) Uani 1 1 d . . . . .
O6 O 0.2618(2) 0.08972(16) 0.60099(17) 0.0217(5) Uani 1 1 d . . . . .
O7 O 0.1109(3) 0.00315(19) 0.6024(2) 0.0446(8) Uani 1 1 d . . . . .
O11 O 0.08007(19) 0.32636(16) 0.51009(16) 0.0206(5) Uani 1 1 d . . . . .
O12 O 0.21900(19) 0.36198(15) 0.43949(16) 0.0194(5) Uani 1 1 d . . . . .
O13 O 0.0577(3) 0.4395(2) 0.4096(3) 0.0519(9) Uani 1 1 d . . . . .
O1A O 0.4106(9) 0.2111(7) 0.7023(6) 0.0298(14) Uani 0.424(10) 1 d D U P A 1
O2A O 0.2400(9) 0.2369(10) 0.7306(7) 0.0278(13) Uani 0.424(10) 1 d D U P A 1
O3A O 0.3798(8) 0.1995(7) 0.8434(4) 0.0393(18) Uani 0.424(10) 1 d D U P A 1
N1A N 0.3457(9) 0.2151(8) 0.7612(5) 0.0307(13) Uani 0.424(10) 1 d D U P A 1
O1AA O 0.3919(6) 0.2373(5) 0.7170(5) 0.0280(12) Uani 0.576(10) 1 d D U P A 2
O2AA O 0.2082(6) 0.2421(7) 0.7170(5) 0.0261(11) Uani 0.576(10) 1 d D U P A 2
O3AA O 0.3327(7) 0.2456(6) 0.8476(3) 0.0444(16) Uani 0.576(10) 1 d D U P A 2
N1AA N 0.3116(7) 0.2422(5) 0.7631(3) 0.0287(12) Uani 0.576(10) 1 d D U P A 2
N1 N 0.6633(2) 0.36803(17) 0.55445(16) 0.0116(5) Uani 1 1 d . . . . .
N2 N 0.6474(2) 0.16485(17) 0.50877(17) 0.0131(5) Uani 1 1 d . . . . .
N3 N 0.1521(3) 0.07976(19) 0.59232(19) 0.0226(6) Uani 1 1 d . . . . .
N5 N 0.1165(2) 0.37713(19) 0.4517(2) 0.0219(6) Uani 1 1 d . . . . .
C1 C 0.1663(3) 0.4383(3) 0.6876(3) 0.0333(9) Uani 1 1 d . . . . .
H1A H 0.107704 0.390259 0.684938 0.050 Uiso 1 1 calc R U . . .
H1B H 0.130834 0.493281 0.656525 0.050 Uiso 1 1 calc R U . . .
H1C H 0.198386 0.452530 0.752270 0.050 Uiso 1 1 calc R U . . .
C2 C 0.3489(2) 0.4668(2) 0.6433(2) 0.0128(5) Uani 1 1 d . . . . .
C3 C 0.4429(2) 0.42889(19) 0.60860(19) 0.0107(5) Uani 1 1 d . . . . .
C4 C 0.5407(2) 0.48303(19) 0.61018(19) 0.0108(5) Uani 1 1 d . . . . .
C5 C 0.5421(3) 0.5743(2) 0.6424(2) 0.0138(5) Uani 1 1 d . . . . .
H5 H 0.608403 0.611304 0.642227 0.017 Uiso 1 1 calc R U . . .
C6 C 0.4488(3) 0.6099(2) 0.6740(2) 0.0162(6) Uani 1 1 d . . . . .
H6 H 0.450189 0.671413 0.694902 0.019 Uiso 1 1 calc R U . . .
C7 C 0.3516(3) 0.5552(2) 0.6752(2) 0.0153(6) Uani 1 1 d . . . . .
H7 H 0.287442 0.579229 0.698129 0.018 Uiso 1 1 calc R U . . .
C8 C 0.6441(2) 0.4495(2) 0.58155(19) 0.0123(5) Uani 1 1 d . . . . .
H8 H 0.704964 0.492472 0.582850 0.015 Uiso 1 1 calc R U . . .
C9 C 0.7808(3) 0.3524(2) 0.5358(2) 0.0165(6) Uani 1 1 d . . . . .
H9A H 0.816376 0.411691 0.524733 0.020 Uiso 1 1 calc R U . . .
H9B H 0.776141 0.314609 0.479401 0.020 Uiso 1 1 calc R U . . .
C10 C 0.8555(3) 0.3042(2) 0.6168(2) 0.0200(6) Uani 1 1 d . . . . .
H10A H 0.863070 0.343851 0.672068 0.024 Uiso 1 1 calc R U . . .
H10B H 0.933729 0.294995 0.602750 0.024 Uiso 1 1 calc R U . . .
C11 C 0.8065(3) 0.2114(2) 0.6388(2) 0.0197(6) Uani 1 1 d . . . . .
H11A H 0.865383 0.178238 0.683474 0.024 Uiso 1 1 calc R U . . .
H11B H 0.738326 0.221368 0.668151 0.024 Uiso 1 1 calc R U . . .
C12 C 0.7713(3) 0.1530(2) 0.5529(2) 0.0185(6) Uani 1 1 d . . . . .
H12A H 0.820477 0.169130 0.507567 0.022 Uiso 1 1 calc R U . . .
H12B H 0.785374 0.087929 0.569718 0.022 Uiso 1 1 calc R U . . .
C13 C 0.6075(3) 0.0984(2) 0.4548(2) 0.0152(6) Uani 1 1 d . . . . .
H13 H 0.662053 0.053234 0.445121 0.018 Uiso 1 1 calc R U . . .
C14 C 0.4903(3) 0.0840(2) 0.4073(2) 0.0146(6) Uani 1 1 d . . . . .
C15 C 0.3973(3) 0.13296(19) 0.4302(2) 0.0129(5) Uani 1 1 d . . . . .
C16 C 0.2847(3) 0.1120(2) 0.3844(2) 0.0146(6) Uani 1 1 d . . . . .
C17 C 0.2652(3) 0.0447(2) 0.3178(2) 0.0178(6) Uani 1 1 d . . . . .
H17 H 0.188769 0.032079 0.286550 0.021 Uiso 1 1 calc R U . . .
C18 C 0.3584(3) -0.0051(2) 0.2963(2) 0.0198(6) Uani 1 1 d . . . . .
H18 H 0.345075 -0.051738 0.250676 0.024 Uiso 1 1 calc R U . . .
C19 C 0.4688(3) 0.0135(2) 0.3411(2) 0.0187(6) Uani 1 1 d . . . . .
H19 H 0.531389 -0.021599 0.327367 0.022 Uiso 1 1 calc R U . . .
C20 C 0.0843(3) 0.1538(3) 0.3625(3) 0.0380(10) Uani 1 1 d . . . . .
H20A H 0.059320 0.090066 0.365360 0.057 Uiso 1 1 calc R U . . .
H20B H 0.082558 0.171011 0.297975 0.057 Uiso 1 1 calc R U . . .
H20C H 0.032215 0.193642 0.389226 0.057 Uiso 1 1 calc R U . . .

loop_
_atom_site_aniso_label
_atom_site_aniso_U_11
_atom_site_aniso_U_22
_atom_site_aniso_U_33
_atom_site_aniso_U_23
_atom_site_aniso_U_13
_atom_site_aniso_U_12
Dy1 0.01092(7) 0.01272(8) 0.01399(8) -0.00085(5) 0.00298(5) -0.00078(5)
Cu1 0.00858(15) 0.00888(16) 0.01255(16) -0.00177(12) 0.00276(12) -0.00055(12)
O1 0.0122(9) 0.0083(9) 0.0196(10) -0.0042(8) 0.0051(8) -0.0035(7)
O2 0.0135(10) 0.0134(10) 0.0199(11) -0.0069(8) 0.0041(8) -0.0018(8)
O3 0.0144(10) 0.0151(10) 0.0277(12) -0.0090(9) 0.0110(9) -0.0040(8)
O4 0.0114(10) 0.0186(11) 0.0200(11) -0.0051(9) -0.0001(8) -0.0009(8)
O5 0.0175(11) 0.0246(12) 0.0321(13) 0.0071(10) 0.0038(10) -0.0035(9)
O6 0.0210(11) 0.0171(11) 0.0277(12) 0.0036(9) 0.0060(9) 0.0029(9)
O7 0.071(2) 0.0227(14) 0.0397(17) 0.0009(12) 0.0084(15) -0.0186(14)
O11 0.0154(10) 0.0224(12) 0.0252(12) 0.0015(9) 0.0066(9) -0.0016(9)
O12 0.0162(11) 0.0187(11) 0.0246(12) 0.0036(9) 0.0069(9) -0.0024(9)
O13 0.052(2) 0.0428(18) 0.062(2) 0.0305(16) 0.0155(17) 0.0202(15)
O1A 0.032(3) 0.038(3) 0.017(2) 0.001(2) 0.000(2) -0.018(3)
O2A 0.035(3) 0.033(2) 0.015(2) -0.002(2) 0.003(2) -0.018(3)
O3A 0.046(4) 0.050(4) 0.019(2) 0.010(3) -0.003(2) -0.030(3)
N1A 0.035(3) 0.037(3) 0.0185(19) 0.002(2) 0.000(2) -0.021(2)
O1AA 0.031(3) 0.036(3) 0.016(2) 0.0002(19) 0.0001(16) -0.015(2)
O2AA 0.030(3) 0.032(2) 0.017(2) 0.0000(19) 0.0050(18) -0.019(3)
O3AA 0.054(3) 0.063(4) 0.0147(18) 0.002(2) 0.003(2) -0.029(3)
N1AA 0.035(3) 0.035(2) 0.0162(16) 0.0032(18) 0.0031(17) -0.020(2)
N1 0.0103(11) 0.0126(11) 0.0126(11) -0.0001(9) 0.0039(9) -0.0001(9)
N2 0.0107(11) 0.0119(11) 0.0174(12) 0.0022(9) 0.0047(9) -0.0003(9)
N3 0.0277(15) 0.0199(14) 0.0192(13) -0.0001(11) 0.0022(11) -0.0095(11)
N5 0.0192(13) 0.0202(14) 0.0260(14) 0.0028(11) 0.0035(11) 0.0019(11)
C1 0.0194(17) 0.037(2) 0.050(2) -0.0233(18) 0.0238(17) -0.0103(15)
C2 0.0116(13) 0.0133(13) 0.0139(13) -0.0013(10) 0.0034(10) -0.0014(10)
C3 0.0118(13) 0.0105(13) 0.0099(12) 0.0003(10) 0.0025(10) 0.0013(10)
C4 0.0124(13) 0.0103(13) 0.0092(12) 0.0002(10) 0.0007(10) 0.0003(10)
C5 0.0163(14) 0.0118(13) 0.0128(13) 0.0000(10) 0.0011(11) -0.0026(11)
C6 0.0200(15) 0.0118(13) 0.0160(14) -0.0035(11) 0.0008(11) -0.0004(11)
C7 0.0154(14) 0.0150(14) 0.0159(14) -0.0032(11) 0.0043(11) 0.0032(11)
C8 0.0108(13) 0.0138(13) 0.0118(13) 0.0006(10) 0.0011(10) -0.0030(10)
C9 0.0133(14) 0.0151(14) 0.0238(15) -0.0008(12) 0.0105(12) -0.0034(11)
C10 0.0096(13) 0.0245(16) 0.0259(16) -0.0050(13) 0.0035(12) 0.0019(12)
C11 0.0127(14) 0.0263(16) 0.0189(15) 0.0045(13) 0.0001(11) 0.0011(12)
C12 0.0114(13) 0.0162(14) 0.0274(17) 0.0030(12) 0.0028(12) 0.0036(11)
C13 0.0157(14) 0.0120(13) 0.0198(14) 0.0003(11) 0.0086(11) 0.0012(11)
C14 0.0192(14) 0.0099(13) 0.0158(14) -0.0001(11) 0.0062(11) -0.0021(11)
C15 0.0170(14) 0.0097(13) 0.0125(13) -0.0014(10) 0.0040(11) -0.0023(10)
C16 0.0163(14) 0.0129(13) 0.0143(14) 0.0000(11) 0.0020(11) -0.0005(11)
C17 0.0227(15) 0.0166(15) 0.0131(14) -0.0014(11) 0.0009(11) -0.0056(12)
C18 0.0293(17) 0.0156(14) 0.0156(14) -0.0056(12) 0.0074(13) -0.0050(12)
C19 0.0241(16) 0.0146(14) 0.0200(15) -0.0023(12) 0.0108(12) -0.0002(12)
C20 0.0186(17) 0.051(3) 0.038(2) -0.0171(19) -0.0109(15) 0.0082(17)

loop_
_atom_type_symbol
_atom_type_description
_atom_type_scat_dispersion_real
_atom_type_scat_dispersion_imag
_atom_type_scat_source
C C 0.0033 0.0016 'International Tables Vol C Tables 4.2.6.8 and 6.1.1.4'
H H 0.0000 0.0000 'International Tables Vol C Tables 4.2.6.8 and 6.1.1.4'
Cu Cu 0.3201 1.2651 'International Tables Vol C Tables 4.2.6.8 and 6.1.1.4'
Dy Dy -0.1892 4.4098 'International Tables Vol C Tables 4.2.6.8 and 6.1.1.4'
N N 0.0061 0.0033 'International Tables Vol C Tables 4.2.6.8 and 6.1.1.4'
O O 0.0106 0.0060 'International Tables Vol C Tables 4.2.6.8 and 6.1.1.4'

loop_
_geom_angle_atom_site_label_1
_geom_angle_atom_site_label_2
_geom_angle_atom_site_label_3
_geom_angle
_geom_angle_site_symmetry_1
_geom_angle_site_symmetry_3
_geom_angle_publ_flag
O2 Dy1 O1 61.82(7) . . ?
O2 Dy1 O6 78.83(8) . . ?
O1 Dy1 O6 125.06(7) . . ?
O2 Dy1 O11 133.30(8) . . ?
O1 Dy1 O11 116.09(7) . . ?
O6 Dy1 O11 118.79(8) . . ?
O2 Dy1 O2AA 138.1(2) . . ?
O1 Dy1 O2AA 109.46(19) . . ?
O6 Dy1 O2AA 75.0(2) . . ?
O11 Dy1 O2AA 88.3(2) . . ?
O2 Dy1 O12 86.52(8) . . ?
O1 Dy1 O12 74.00(7) . . ?
O6 Dy1 O12 143.09(8) . . ?
O11 Dy1 O12 52.61(7) . . ?
O2AA Dy1 O12 132.8(2) . . ?
O2 Dy1 O1AA 89.55(18) . . ?
O1 Dy1 O1AA 67.73(15) . . ?
O6 Dy1 O1AA 75.74(17) . . ?
O11 Dy1 O1AA 135.16(18) . . ?
O2AA Dy1 O1AA 52.60(16) . . ?
O12 Dy1 O1AA 138.33(16) . . ?
O2 Dy1 O1A 79.3(2) . . ?
O1 Dy1 O1A 68.2(2) . . ?
O6 Dy1 O1A 68.0(2) . . ?
O11 Dy1 O1A 146.5(2) . . ?
O12 Dy1 O1A 142.0(2) . . ?
O2 Dy1 O2A 129.5(3) . . ?
O1 Dy1 O2A 103.0(3) . . ?
O6 Dy1 O2A 73.0(3) . . ?
O11 Dy1 O2A 97.1(3) . . ?
O12 Dy1 O2A 138.5(3) . . ?
O1A Dy1 O2A 51.6(2) . . ?
O2 Dy1 O5 119.69(8) . . ?
O1 Dy1 O5 174.30(8) . . ?
O6 Dy1 O5 51.98(8) . . ?
O11 Dy1 O5 67.35(8) . . ?
O2AA Dy1 O5 65.53(19) . . ?
O12 Dy1 O5 111.29(8) . . ?
O1AA Dy1 O5 106.59(15) . . ?
O1A Dy1 O5 106.3(2) . . ?
O2A Dy1 O5 71.7(3) . . ?
O2 Dy1 O3 124.91(7) . . ?
O1 Dy1 O3 63.35(7) . . ?
O6 Dy1 O3 141.40(8) . . ?
O11 Dy1 O3 69.65(8) . . ?
O2AA Dy1 O3 67.4(2) . . ?
O12 Dy1 O3 73.89(8) . . ?
O1AA Dy1 O3 74.71(18) . . ?
O1A Dy1 O3 85.7(2) . . ?
O2A Dy1 O3 68.5(3) . . ?
O5 Dy1 O3 115.41(8) . . ?
O2 Dy1 O4 63.55(7) . . ?
O1 Dy1 O4 115.68(7) . . ?
O6 Dy1 O4 71.72(8) . . ?
O11 Dy1 O4 80.71(7) . . ?
O2AA Dy1 O4 133.8(2) . . ?
O12 Dy1 O4 71.42(7) . . ?
O1AA Dy1 O4 140.90(19) . . ?
O1A Dy1 O4 129.3(2) . . ?
O2A Dy1 O4 138.0(3) . . ?
O5 Dy1 O4 68.85(8) . . ?
O3 Dy1 O4 143.62(7) . . ?
O2 Cu1 O1 78.00(8) . . ?
O2 Cu1 N1 164.35(10) . . ?
O1 Cu1 N1 92.52(9) . . ?
O2 Cu1 N2 91.01(9) . . ?
O1 Cu1 N2 163.29(9) . . ?
N1 Cu1 N2 100.75(10) . . ?
O2 Cu1 Dy1 38.55(6) . . ?
O1 Cu1 Dy1 41.05(6) . . ?
N1 Cu1 Dy1 133.57(7) . . ?
N2 Cu1 Dy1 124.79(7) . . ?
C3 O1 Cu1 128.29(18) . . ?
C3 O1 Dy1 124.58(17) . . ?
Cu1 O1 Dy1 107.07(8) . . ?
C15 O2 Cu1 125.42(18) . . ?
C15 O2 Dy1 124.10(18) . . ?
Cu1 O2 Dy1 110.33(9) . . ?
C2 O3 C1 115.8(2) . . ?
C2 O3 Dy1 119.71(17) . . ?
C1 O3 Dy1 124.50(19) . . ?
C16 O4 C20 116.7(3) . . ?
C16 O4 Dy1 116.24(17) . . ?
C20 O4 Dy1 126.6(2) . . ?
N3 O5 Dy1 94.15(18) . . ?
N3 O6 Dy1 97.55(18) . . ?
N5 O11 Dy1 96.23(17) . . ?
N5 O12 Dy1 94.38(17) . . ?
N1A O1A Dy1 96.9(6) . . ?
N1A O2A Dy1 95.3(6) . . ?
O3A N1A O1A 122.9(8) . . ?
O3A N1A O2A 120.9(8) . . ?
O1A N1A O2A 116.2(7) . . ?
O3A N1A Dy1 179.3(7) . . ?
O1A N1A Dy1 57.7(5) . . ?
O2A N1A Dy1 58.6(5) . . ?
N1AA O1AA Dy1 94.6(4) . . ?
N1AA O2AA Dy1 95.8(4) . . ?
O3AA N1AA O1AA 121.1(7) . . ?
O3AA N1AA O2AA 122.3(7) . . ?
O1AA N1AA O2AA 116.6(5) . . ?
O3AA N1AA Dy1 175.1(6) . . ?
O1AA N1AA Dy1 59.2(4) . . ?
O2AA N1AA Dy1 57.7(4) . . ?
C8 N1 C9 115.1(2) . . ?
C8 N1 Cu1 125.0(2) . . ?
C9 N1 Cu1 119.93(19) . . ?
C13 N2 C12 113.4(2) . . ?
C13 N2 Cu1 122.3(2) . . ?
C12 N2 Cu1 124.26(19) . . ?
O7 N3 O5 123.7(3) . . ?
O7 N3 O6 120.0(3) . . ?
O5 N3 O6 116.3(3) . . ?
O7 N3 Dy1 175.9(3) . . ?
O5 N3 Dy1 60.07(15) . . ?
O6 N3 Dy1 56.24(15) . . ?
O13 N5 O11 122.8(3) . . ?
O13 N5 O12 120.9(3) . . ?
O11 N5 O12 116.2(3) . . ?
O13 N5 Dy1 172.6(3) . . ?
O11 N5 Dy1 57.49(15) . . ?
O12 N5 Dy1 59.17(15) . . ?
O3 C1 H1A 109.5 . . ?
O3 C1 H1B 109.5 . . ?
H1A C1 H1B 109.5 . . ?
O3 C1 H1C 109.5 . . ?
H1A C1 H1C 109.5 . . ?
H1B C1 H1C 109.5 . . ?
C7 C2 O3 124.8(3) . . ?
C7 C2 C3 121.4(3) . . ?
O3 C2 C3 113.8(2) . . ?
O1 C3 C4 123.7(3) . . ?
O1 C3 C2 118.2(3) . . ?
C4 C3 C2 118.1(3) . . ?
C3 C4 C5 119.9(3) . . ?
C3 C4 C8 122.7(3) . . ?
C5 C4 C8 117.3(3) . . ?
C6 C5 C4 120.7(3) . . ?
C6 C5 H5 119.6 . . ?
C4 C5 H5 119.6 . . ?
C5 C6 C7 119.7(3) . . ?
C5 C6 H6 120.1 . . ?
C7 C6 H6 120.1 . . ?
C2 C7 C6 120.1(3) . . ?
C2 C7 H7 120.0 . . ?
C6 C7 H7 120.0 . . ?
N1 C8 C4 127.4(3) . . ?
N1 C8 H8 116.3 . . ?
C4 C8 H8 116.3 . . ?
N1 C9 C10 110.6(2) . . ?
N1 C9 H9A 109.5 . . ?
C10 C9 H9A 109.5 . . ?
N1 C9 H9B 109.5 . . ?
C10 C9 H9B 109.5 . . ?
H9A C9 H9B 108.1 . . ?
C9 C10 C11 113.0(3) . . ?
C9 C10 H10A 109.0 . . ?
C11 C10 H10A 109.0 . . ?
C9 C10 H10B 109.0 . . ?
C11 C10 H10B 109.0 . . ?
H10A C10 H10B 107.8 . . ?
C12 C11 C10 112.1(3) . . ?
C12 C11 H11A 109.2 . . ?
C10 C11 H11A 109.2 . . ?
C12 C11 H11B 109.2 . . ?
C10 C11 H11B 109.2 . . ?
H11A C11 H11B 107.9 . . ?
N2 C12 C11 113.1(2) . . ?
N2 C12 H12A 109.0 . . ?
C11 C12 H12A 109.0 . . ?
N2 C12 H12B 109.0 . . ?
C11 C12 H12B 109.0 . . ?
H12A C12 H12B 107.8 . . ?
N2 C13 C14 128.0(3) . . ?
N2 C13 H13 116.0 . . ?
C14 C13 H13 116.0 . . ?
C15 C14 C19 119.5(3) . . ?
C15 C14 C13 122.0(3) . . ?
C19 C14 C13 118.4(3) . . ?
O2 C15 C14 123.1(3) . . ?
O2 C15 C16 118.0(3) . . ?
C14 C15 C16 118.9(3) . . ?
C17 C16 O4 125.3(3) . . ?
C17 C16 C15 121.0(3) . . ?
O4 C16 C15 113.7(3) . . ?
C16 C17 C18 119.8(3) . . ?
C16 C17 H17 120.1 . . ?
C18 C17 H17 120.1 . . ?
C19 C18 C17 120.1(3) . . ?
C19 C18 H18 120.0 . . ?
C17 C18 H18 120.0 . . ?
C18 C19 C14 120.7(3) . . ?
C18 C19 H19 119.7 . . ?
C14 C19 H19 119.7 . . ?
O4 C20 H20A 109.5 . . ?
O4 C20 H20B 109.5 . . ?
H20A C20 H20B 109.5 . . ?
O4 C20 H20C 109.5 . . ?
H20A C20 H20C 109.5 . . ?
H20B C20 H20C 109.5 . . ?

loop_
_geom_bond_atom_site_label_1
_geom_bond_atom_site_label_2
_geom_bond_distance
_geom_bond_site_symmetry_2
_geom_bond_publ_flag
Dy1 O2 2.331(2) . ?
Dy1 O1 2.409(2) . ?
Dy1 O6 2.414(2) . ?
Dy1 O11 2.416(2) . ?
Dy1 O2AA 2.424(8) . ?
Dy1 O12 2.453(2) . ?
Dy1 O1AA 2.460(7) . ?
Dy1 O1A 2.474(11) . ?
Dy1 O2A 2.492(11) . ?
Dy1 O5 2.501(2) . ?
Dy1 O3 2.542(2) . ?
Dy1 O4 2.567(2) . ?
Cu1 O2 1.933(2) . ?
Cu1 O1 1.937(2) . ?
Cu1 N1 1.954(2) . ?
Cu1 N2 1.999(2) . ?
O1 C3 1.326(3) . ?
O2 C15 1.334(3) . ?
O3 C2 1.383(3) . ?
O3 C1 1.446(4) . ?
O4 C16 1.380(4) . ?
O4 C20 1.441(4) . ?
O5 N3 1.255(4) . ?
O6 N3 1.283(4) . ?
O7 N3 1.241(4) . ?
O11 N5 1.269(4) . ?
O12 N5 1.272(4) . ?
O13 N5 1.240(4) . ?
O1A N1A 1.259(7) . ?
O2A N1A 1.284(7) . ?
O3A N1A 1.224(6) . ?
O1AA N1AA 1.264(7) . ?
O2AA N1AA 1.280(7) . ?
O3AA N1AA 1.224(5) . ?
N1 C8 1.290(4) . ?
N1 C9 1.478(4) . ?
N2 C13 1.287(4) . ?
N2 C12 1.493(4) . ?
C1 H1A 0.9800 . ?
C1 H1B 0.9800 . ?
C1 H1C 0.9800 . ?
C2 C7 1.375(4) . ?
C2 C3 1.415(4) . ?
C3 C4 1.395(4) . ?
C4 C5 1.416(4) . ?
C4 C8 1.446(4) . ?
C5 C6 1.372(4) . ?
C5 H5 0.9500 . ?
C6 C7 1.399(4) . ?
C6 H6 0.9500 . ?
C7 H7 0.9500 . ?
C8 H8 0.9500 . ?
C9 C10 1.518(4) . ?
C9 H9A 0.9900 . ?
C9 H9B 0.9900 . ?
C10 C11 1.533(5) . ?
C10 H10A 0.9900 . ?
C10 H10B 0.9900 . ?
C11 C12 1.518(5) . ?
C11 H11A 0.9900 . ?
C11 H11B 0.9900 . ?
C12 H12A 0.9900 . ?
C12 H12B 0.9900 . ?
C13 C14 1.443(4) . ?
C13 H13 0.9500 . ?
C14 C15 1.400(4) . ?
C14 C19 1.410(4) . ?
C15 C16 1.405(4) . ?
C16 C17 1.380(4) . ?
C17 C18 1.400(5) . ?
C17 H17 0.9500 . ?
C18 C19 1.372(5) . ?
C18 H18 0.9500 . ?
C19 H19 0.9500 . ?
C20 H20A 0.9800 . ?
C20 H20B 0.9800 . ?
C20 H20C 0.9800 . ?

loop_
_geom_torsion_atom_site_label_1
_geom_torsion_atom_site_label_2
_geom_torsion_atom_site_label_3
_geom_torsion_atom_site_label_4
_geom_torsion
_geom_torsion_site_symmetry_1
_geom_torsion_site_symmetry_2
_geom_torsion_site_symmetry_3
_geom_torsion_site_symmetry_4
_geom_torsion_publ_flag
Dy1 O1A N1A O3A 179.5(9) . . . . ?
Dy1 O1A N1A O2A -0.7(11) . . . . ?
Dy1 O2A N1A O3A -179.5(9) . . . . ?
Dy1 O2A N1A O1A 0.7(11) . . . . ?
Dy1 O1AA N1AA O3AA -174.3(7) . . . . ?
Dy1 O1AA N1AA O2AA 6.6(8) . . . . ?
Dy1 O2AA N1AA O3AA 174.2(7) . . . . ?
Dy1 O2AA N1AA O1AA -6.7(8) . . . . ?
Dy1 O5 N3 O7 -178.2(3) . . . . ?
Dy1 O5 N3 O6 1.0(3) . . . . ?
Dy1 O6 N3 O7 178.2(3) . . . . ?
Dy1 O6 N3 O5 -1.1(3) . . . . ?
Dy1 O11 N5 O13 -171.2(3) . . . . ?
Dy1 O11 N5 O12 7.4(3) . . . . ?
Dy1 O12 N5 O13 171.4(3) . . . . ?
Dy1 O12 N5 O11 -7.2(3) . . . . ?
C1 O3 C2 C7 -7.4(5) . . . . ?
Dy1 O3 C2 C7 174.3(2) . . . . ?
C1 O3 C2 C3 172.2(3) . . . . ?
Dy1 O3 C2 C3 -6.0(3) . . . . ?
Cu1 O1 C3 C4 6.1(4) . . . . ?
Dy1 O1 C3 C4 -177.3(2) . . . . ?
Cu1 O1 C3 C2 -174.38(19) . . . . ?
Dy1 O1 C3 C2 2.2(3) . . . . ?
C7 C2 C3 O1 -177.6(3) . . . . ?
O3 C2 C3 O1 2.7(4) . . . . ?
C7 C2 C3 C4 1.9(4) . . . . ?
O3 C2 C3 C4 -177.8(2) . . . . ?
O1 C3 C4 C5 177.0(3) . . . . ?
C2 C3 C4 C5 -2.5(4) . . . . ?
O1 C3 C4 C8 -4.2(4) . . . . ?
C2 C3 C4 C8 176.3(3) . . . . ?
C3 C4 C5 C6 1.2(4) . . . . ?
C8 C4 C5 C6 -177.6(3) . . . . ?
C4 C5 C6 C7 0.7(4) . . . . ?
O3 C2 C7 C6 179.6(3) . . . . ?
C3 C2 C7 C6 -0.1(4) . . . . ?
C5 C6 C7 C2 -1.2(5) . . . . ?
C9 N1 C8 C4 -175.9(3) . . . . ?
Cu1 N1 C8 C4 6.3(4) . . . . ?
C3 C4 C8 N1 -2.4(5) . . . . ?
C5 C4 C8 N1 176.4(3) . . . . ?
C8 N1 C9 C10 99.9(3) . . . . ?
Cu1 N1 C9 C10 -82.2(3) . . . . ?
N1 C9 C10 C11 59.1(3) . . . . ?
C9 C10 C11 C12 48.0(3) . . . . ?
C13 N2 C12 C11 -160.2(3) . . . . ?
Cu1 N2 C12 C11 17.3(4) . . . . ?
C10 C11 C12 N2 -92.3(3) . . . . ?
C12 N2 C13 C14 174.6(3) . . . . ?
Cu1 N2 C13 C14 -3.0(4) . . . . ?
N2 C13 C14 C15 -14.1(5) . . . . ?
N2 C13 C14 C19 171.0(3) . . . . ?
Cu1 O2 C15 C14 24.2(4) . . . . ?
Dy1 O2 C15 C14 -160.8(2) . . . . ?
Cu1 O2 C15 C16 -156.2(2) . . . . ?
Dy1 O2 C15 C16 18.8(4) . . . . ?
C19 C14 C15 O2 177.8(3) . . . . ?
C13 C14 C15 O2 3.0(4) . . . . ?
C19 C14 C15 C16 -1.8(4) . . . . ?
C13 C14 C15 C16 -176.6(3) . . . . ?
C20 O4 C16 C17 -8.5(5) . . . . ?
Dy1 O4 C16 C17 164.4(2) . . . . ?
C20 O4 C16 C15 172.6(3) . . . . ?
Dy1 O4 C16 C15 -14.5(3) . . . . ?
O2 C15 C16 C17 -179.8(3) . . . . ?
C14 C15 C16 C17 -0.2(4) . . . . ?
O2 C15 C16 O4 -0.8(4) . . . . ?
C14 C15 C16 O4 178.8(3) . . . . ?
O4 C16 C17 C18 -177.6(3) . . . . ?
C15 C16 C17 C18 1.2(5) . . . . ?
C16 C17 C18 C19 -0.3(5) . . . . ?
C17 C18 C19 C14 -1.6(5) . . . . ?
C15 C14 C19 C18 2.7(5) . . . . ?
C13 C14 C19 C18 177.7(3) . . . . ?
